data_4022961
loop_
_publ_author_name
'Dimitri M. Khramov'
'Christopher W. Bielawski'

_publ_section_title
;
 Donor-Acceptor Triazenes: Synthesis, Characterization,
 and Study of Their Electronic and Thermal Properties
;
_journal_name_full 'Journal of Organic Chemistry'
_journal_page_first 9407
_journal_page_last 9417
_journal_paper_doi 10.1021/jo070789x
_journal_volume 72
_journal_year 2007
_chemical_formula_sum 'C17 H18 N6 O4'
_chemical_formula_weight 370.37
_chemical_name_systematic
; 
 ? 
;
_space_group_IT_number 14
_symmetry_cell_setting monoclinic
_symmetry_space_group_name_Hall '-P 2ybc'
_symmetry_space_group_name_H-M 'P 1 21/c 1'
_atom_sites_solution_hydrogens geom
_atom_sites_solution_primary direct
_atom_sites_solution_secondary difmap
_audit_creation_method SHELXL-97
_cell_angle_alpha 90.00
_cell_angle_beta 90.197(2)
_cell_angle_gamma 90.00
_cell_formula_units_Z 4
_cell_length_a 8.9005(4)
_cell_length_b 7.5544(3)
_cell_length_c 25.4468(12)
_cell_measurement_reflns_used 3204
_cell_measurement_temperature 153(2)
_cell_measurement_theta_max 25
_cell_measurement_theta_min 1
_cell_volume 1710.98(13)
_computing_cell_refinement 'Collect software, Nonius B.V. 1998'
_computing_data_collection 'Collect software, Nonius B.V. 1998'
_computing_data_reduction
;
DENZO and Scalepack (Otwinoski and Minor, 1997)
;
_computing_molecular_graphics 'XP SHELXTL/PC, Siemens Analytical'
_computing_structure_refinement 'XL SHELXTL/PC, Siemens Analytical'
_computing_structure_solution
;

SIR97 - Altomare A., Burla M.C., Camalli M., Cascarano G.L., Giacovazzo C., 
Guagliardi A., Moliterni A.G.G., Polidori G.,Spagna R.
;
_diffrn_ambient_temperature 153(2)
_diffrn_measured_fraction_theta_full 0.997
_diffrn_measured_fraction_theta_max 0.997
_diffrn_measurement_device_type 'Nonius Kappa CCD'
_diffrn_measurement_method \w-scans
_diffrn_radiation_monochromator graphite
_diffrn_radiation_source 'fine-focus sealed tube'
_diffrn_radiation_type MoK\a
_diffrn_radiation_wavelength 0.71073
_diffrn_reflns_av_R_equivalents 0.1049
_diffrn_reflns_av_sigmaI/netI 0.1719
_diffrn_reflns_limit_h_max 10
_diffrn_reflns_limit_h_min -10
_diffrn_reflns_limit_k_max 7
_diffrn_reflns_limit_k_min -8
_diffrn_reflns_limit_l_max 30
_diffrn_reflns_limit_l_min -30
_diffrn_reflns_number 5428
_diffrn_reflns_theta_full 24.95
_diffrn_reflns_theta_max 24.95
_diffrn_reflns_theta_min 2.81
_exptl_absorpt_coefficient_mu 0.106
_exptl_absorpt_correction_type none
_exptl_crystal_colour plates
_exptl_crystal_density_diffrn 1.438
_exptl_crystal_density_method 'not measured'
_exptl_crystal_description ' dark orange '
_exptl_crystal_F_000 776
_exptl_crystal_size_max 0.36
_exptl_crystal_size_mid 0.24
_exptl_crystal_size_min 0.15
_refine_diff_density_max 0.229
_refine_diff_density_min -0.222
_refine_diff_density_rms 0.053
_refine_ls_extinction_method none
_refine_ls_goodness_of_fit_ref 1.063
_refine_ls_hydrogen_treatment constr
_refine_ls_matrix_type full
_refine_ls_number_parameters 248
_refine_ls_number_reflns 2978
_refine_ls_number_restraints 0
_refine_ls_restrained_S_all 1.063
_refine_ls_R_factor_all 0.1916
_refine_ls_R_factor_gt 0.0527
_refine_ls_shift/su_max 0.000
_refine_ls_shift/su_mean 0.000
_refine_ls_structure_factor_coef Fsqd
_refine_ls_weighting_details 'calc w=1/[\s^2^(Fo^2^)+(0.0200P)^2^] where P=(Fo^2^+2Fc^2^)/3'
_refine_ls_weighting_scheme calc
_refine_ls_wR_factor_gt 0.0831
_refine_ls_wR_factor_ref 0.1060
_reflns_number_gt 1205
_reflns_number_total 2978
_reflns_threshold_expression >2sigma(I)
_cod_data_source_file jo070789xsi20070418_070137_2.cif
_cod_data_source_block 2meono2
_cod_depositor_comments
;
The following automatic conversions were performed:
'_symmetry_cell_setting' value 'Monoclinic' changed to 'monoclinic'
according to '/home/saulius/struct/CIF-dictionaries/cif_core.dic'
dictionary named 'cif_core.dic' version 2.4.1 from 2010-06-29.

Automatic conversion script
Id: cif_fix_enum 1527 2010-12-29 10:47:43Z saulius 
;
_cod_original_sg_symbol_H-M 'P 21/c'
_cod_database_code 4022961

loop_
_symmetry_equiv_pos_as_xyz
'x, y, z'
'-x, y+1/2, -z+1/2'
'-x, -y, -z'
'x, -y-1/2, z-1/2'

loop_
_atom_site_label
_atom_site_type_symbol
_atom_site_fract_x
_atom_site_fract_y
_atom_site_fract_z
_atom_site_U_iso_or_equiv
_atom_site_adp_type
_atom_site_occupancy
_atom_site_symmetry_multiplicity
_atom_site_calc_flag
_atom_site_refinement_flags
O1 O 0.8751(2) 0.8959(3) 0.53162(8) 0.0445(8) Uani 1 1 d .
O2 O 1.0163(2) 0.8901(3) 0.61844(8) 0.0402(7) Uani 1 1 d .
O3 O -0.4425(2) 0.2452(4) 0.54439(10) 0.0562(9) Uani 1 1 d .
O4 O -0.5316(3) 0.1339(4) 0.61665(9) 0.0556(9) Uani 1 1 d .
N1 N 0.4477(3) 0.6106(4) 0.62082(10) 0.0320(8) Uani 1 1 d .
N2 N 0.5705(3) 0.6026(4) 0.69633(10) 0.0286(8) Uani 1 1 d .
N3 N 0.3313(3) 0.4779(4) 0.70066(10) 0.0326(8) Uani 1 1 d .
N4 N 0.2098(3) 0.4390(4) 0.67118(11) 0.0321(8) Uani 1 1 d .
N5 N 0.1085(3) 0.3609(4) 0.69873(10) 0.0340(8) Uani 1 1 d .
N6 N -0.4296(3) 0.2057(4) 0.59111(13) 0.0431(9) Uani 1 1 d .
C1 C 0.4392(4) 0.5604(5) 0.67223(13) 0.0316(10) Uani 1 1 d .
C2 C 0.5889(3) 0.6886(5) 0.61309(13) 0.0304(10) Uani 1 1 d .
C3 C 0.6516(3) 0.7596(5) 0.56766(13) 0.0344(10) Uani 1 1 d .
H3 H 0.5973 0.7635 0.5350 0.041 Uiso 1 1 d R
C4 C 0.7967(4) 0.8228(5) 0.57222(13) 0.0367(10) Uani 1 1 d .
C5 C 0.8747(4) 0.8186(5) 0.62060(13) 0.0321(10) Uani 1 1 d .
C6 C 0.8096(3) 0.7511(5) 0.66541(13) 0.0346(10) Uani 1 1 d .
H6 H 0.8609 0.7497 0.6987 0.042 Uiso 1 1 d R
C7 C 0.6640(4) 0.6845(5) 0.65980(12) 0.0287(9) Uani 1 1 d .
C8 C 0.3343(3) 0.5936(5) 0.57918(11) 0.0435(12) Uani 1 1 d .
H8A H 0.3095 0.4683 0.5741 0.065 Uiso 1 1 calc R
H8B H 0.3740 0.6425 0.5464 0.065 Uiso 1 1 calc R
H8C H 0.2435 0.6586 0.5892 0.065 Uiso 1 1 calc R
C9 C 0.7995(4) 0.9129(5) 0.48208(12) 0.0466(12) Uani 1 1 d .
H9A H 0.7712 0.7953 0.4692 0.070 Uiso 1 1 calc R
H9B H 0.8666 0.9697 0.4567 0.070 Uiso 1 1 calc R
H9C H 0.7090 0.9852 0.4865 0.070 Uiso 1 1 calc R
C10 C 1.1042(3) 0.8880(5) 0.66567(12) 0.0412(11) Uani 1 1 d .
H10A H 1.0502 0.9509 0.6935 0.062 Uiso 1 1 calc R
H10B H 1.2007 0.9465 0.6593 0.062 Uiso 1 1 calc R
H10C H 1.1219 0.7653 0.6765 0.062 Uiso 1 1 calc R
C11 C 0.6114(3) 0.5574(5) 0.75027(11) 0.0350(10) Uani 1 1 d .
H11A H 0.6119 0.6649 0.7718 0.053 Uiso 1 1 calc R
H11B H 0.7117 0.5037 0.7508 0.053 Uiso 1 1 calc R
H11C H 0.5382 0.4733 0.7644 0.053 Uiso 1 1 calc R
C12 C -0.0215(4) 0.3223(5) 0.66852(13) 0.0325(10) Uani 1 1 d .
C13 C -0.1372(4) 0.2344(5) 0.69434(12) 0.0340(10) Uani 1 1 d .
H13 H -0.1235 0.2040 0.7307 0.041 Uiso 1 1 d R
C14 C -0.2696(3) 0.1937(5) 0.66933(13) 0.0347(10) Uani 1 1 d .
H14 H -0.3490 0.1326 0.6873 0.042 Uiso 1 1 d R
C15 C -0.2880(3) 0.2416(5) 0.61811(13) 0.0313(9) Uani 1 1 d .
C16 C -0.1761(4) 0.3256(5) 0.58997(13) 0.0373(11) Uani 1 1 d .
H16 H -0.1912 0.3535 0.5535 0.045 Uiso 1 1 d R
C17 C -0.0430(4) 0.3668(5) 0.61557(12) 0.0353(10) Uani 1 1 d .
H17 H 0.0361 0.4276 0.5974 0.042 Uiso 1 1 d R

loop_
_atom_site_aniso_label
_atom_site_aniso_U_11
_atom_site_aniso_U_22
_atom_site_aniso_U_33
_atom_site_aniso_U_23
_atom_site_aniso_U_13
_atom_site_aniso_U_12
O1 0.0382(14) 0.063(2) 0.0317(15) 0.0059(14) -0.0074(12) -0.0139(14)
O2 0.0301(14) 0.054(2) 0.0367(15) 0.0034(14) -0.0096(11) -0.0112(14)
O3 0.0474(16) 0.079(3) 0.0417(17) 0.0038(16) -0.0079(14) -0.0044(16)
O4 0.0331(15) 0.080(3) 0.0537(18) -0.0030(17) 0.0022(13) -0.0126(17)
N1 0.0298(17) 0.040(2) 0.0264(18) 0.0007(16) -0.0032(14) -0.0008(17)
N2 0.0252(17) 0.030(2) 0.0306(18) -0.0031(15) -0.0033(14) 0.0008(16)
N3 0.0239(17) 0.037(2) 0.0364(19) -0.0010(16) -0.0029(15) -0.0020(16)
N4 0.0287(17) 0.030(2) 0.0378(18) 0.0037(16) -0.0012(15) 0.0019(16)
N5 0.0268(18) 0.041(2) 0.0340(18) 0.0026(16) -0.0017(15) -0.0014(17)
N6 0.035(2) 0.050(3) 0.044(2) -0.0070(19) -0.0022(19) 0.0036(19)
C1 0.028(2) 0.033(3) 0.035(2) -0.003(2) -0.0003(19) 0.008(2)
C2 0.023(2) 0.035(3) 0.034(2) 0.005(2) -0.0015(18) -0.0037(19)
C3 0.027(2) 0.039(3) 0.037(2) -0.003(2) -0.0044(17) -0.005(2)
C4 0.040(2) 0.041(3) 0.028(2) 0.003(2) 0.0013(19) -0.004(2)
C5 0.032(2) 0.034(3) 0.030(2) 0.0010(19) -0.0035(18) -0.003(2)
C6 0.031(2) 0.038(3) 0.035(2) 0.000(2) -0.0096(17) -0.001(2)
C7 0.032(2) 0.029(3) 0.024(2) -0.0001(18) -0.0004(18) -0.003(2)
C8 0.033(2) 0.069(4) 0.029(2) -0.003(2) -0.0093(17) -0.005(2)
C9 0.052(2) 0.059(3) 0.028(2) 0.007(2) -0.0079(18) -0.017(2)
C10 0.031(2) 0.049(3) 0.043(2) -0.001(2) -0.0137(17) 0.000(2)
C11 0.034(2) 0.048(3) 0.024(2) 0.0008(19) -0.0059(16) 0.005(2)
C12 0.031(2) 0.029(3) 0.037(2) 0.0000(19) -0.0002(19) 0.007(2)
C13 0.033(2) 0.038(3) 0.032(2) -0.001(2) -0.0006(19) 0.002(2)
C14 0.032(2) 0.036(3) 0.036(2) 0.001(2) 0.0029(18) -0.001(2)
C15 0.023(2) 0.039(3) 0.032(2) -0.0067(19) -0.0052(18) 0.0017(19)
C16 0.034(2) 0.048(3) 0.031(2) -0.001(2) -0.0021(19) 0.002(2)
C17 0.033(2) 0.041(3) 0.032(2) 0.004(2) -0.0009(17) -0.004(2)

loop_
_atom_type_symbol
_atom_type_description
_atom_type_scat_dispersion_real
_atom_type_scat_dispersion_imag
_atom_type_scat_source
C C 0.0033 0.0016 'International Tables Vol C Tables 4.2.6.8 and 6.1.1.4'
H H 0.0000 0.0000 'International Tables Vol C Tables 4.2.6.8 and 6.1.1.4'
N N 0.0061 0.0033 'International Tables Vol C Tables 4.2.6.8 and 6.1.1.4'
O O 0.0106 0.0060 'International Tables Vol C Tables 4.2.6.8 and 6.1.1.4'

loop_
_geom_angle_atom_site_label_1
_geom_angle_atom_site_label_2
_geom_angle_atom_site_label_3
_geom_angle
C4 O1 C9 117.5(3)
C5 O2 C10 117.5(2)
C1 N1 C2 107.7(3)
C1 N1 C8 128.9(3)
C2 N1 C8 123.4(3)
C1 N2 C7 108.6(3)
C1 N2 C11 125.6(3)
C7 N2 C11 125.7(3)
N4 N3 C1 111.8(3)
N5 N4 N3 111.1(3)
N4 N5 C12 111.8(3)
O3 N6 O4 123.0(3)
O3 N6 C15 119.2(3)
O4 N6 C15 117.8(3)
N3 C1 N2 118.5(3)
N3 C1 N1 132.9(3)
N2 C1 N1 108.5(3)
C7 C2 C3 122.4(3)
C7 C2 N1 107.8(3)
C3 C2 N1 129.8(3)
C4 C3 C2 116.2(3)
C4 C3 H3 122.0
C2 C3 H3 121.8
O1 C4 C3 123.8(3)
O1 C4 C5 114.7(3)
C3 C4 C5 121.5(3)
O2 C5 C6 124.6(3)
O2 C5 C4 113.9(3)
C6 C5 C4 121.5(3)
C5 C6 C7 116.2(3)
C5 C6 H6 122.2
C7 C6 H6 121.7
C2 C7 N2 107.4(3)
C2 C7 C6 122.2(3)
N2 C7 C6 130.3(3)
N1 C8 H8A 109.5
N1 C8 H8B 109.5
H8A C8 H8B 109.5
N1 C8 H8C 109.5
H8A C8 H8C 109.5
H8B C8 H8C 109.5
O1 C9 H9A 109.5
O1 C9 H9B 109.5
H9A C9 H9B 109.5
O1 C9 H9C 109.5
H9A C9 H9C 109.5
H9B C9 H9C 109.5
O2 C10 H10A 109.5
O2 C10 H10B 109.5
H10A C10 H10B 109.5
O2 C10 H10C 109.5
H10A C10 H10C 109.5
H10B C10 H10C 109.5
N2 C11 H11A 109.5
N2 C11 H11B 109.5
H11A C11 H11B 109.5
N2 C11 H11C 109.5
H11A C11 H11C 109.5
H11B C11 H11C 109.5
C13 C12 C17 118.0(3)
C13 C12 N5 116.5(3)
C17 C12 N5 125.5(3)
C14 C13 C12 121.6(3)
C14 C13 H13 119.9
C12 C13 H13 118.5
C15 C14 C13 119.0(3)
C15 C14 H14 119.7
C13 C14 H14 121.3
C14 C15 C16 122.2(3)
C14 C15 N6 120.2(3)
C16 C15 N6 117.7(3)
C15 C16 C17 118.4(3)
C15 C16 H16 120.1
C17 C16 H16 121.5
C16 C17 C12 120.8(3)
C16 C17 H17 120.6
C12 C17 H17 118.7

loop_
_geom_bond_atom_site_label_1
_geom_bond_atom_site_label_2
_geom_bond_distance
O1 C4 1.365(4)
O1 C9 1.433(3)
O2 C5 1.373(3)
O2 C10 1.432(3)
O3 N6 1.231(3)
O4 N6 1.242(3)
N1 C1 1.365(4)
N1 C2 1.403(4)
N1 C8 1.467(3)
N2 C1 1.356(4)
N2 C7 1.394(4)
N2 C11 1.459(3)
N3 N4 1.347(3)
N3 C1 1.356(4)
N4 N5 1.287(3)
N5 C12 1.417(4)
N6 C15 1.458(4)
C2 C7 1.362(4)
C2 C3 1.393(4)
C3 C4 1.381(4)
C3 H3 0.9601
C4 C5 1.411(4)
C5 C6 1.379(4)
C6 C7 1.397(4)
C6 H6 0.9600
C8 H8A 0.9800
C8 H8B 0.9800
C8 H8C 0.9800
C9 H9A 0.9800
C9 H9B 0.9800
C9 H9C 0.9800
C10 H10A 0.9800
C10 H10B 0.9800
C10 H10C 0.9800
C11 H11A 0.9800
C11 H11B 0.9800
C11 H11C 0.9800
C12 C13 1.392(4)
C12 C17 1.401(4)
C13 C14 1.373(4)
C13 H13 0.9601
C14 C15 1.362(4)
C14 H14 0.9600
C15 C16 1.383(4)
C16 C17 1.386(4)
C16 H16 0.9600
C17 H17 0.9600

loop_
_geom_hbond_atom_site_label_D
_geom_hbond_atom_site_label_H
_geom_hbond_atom_site_label_A
_geom_hbond_distance_DH
_geom_hbond_distance_HA
_geom_hbond_distance_DA
_geom_hbond_angle_DHA
_geom_hbond_site_symmetry_A
C3 H3 O3 0.96 2.44 3.400(4) 174.8 3_566
C8 H8B O3 0.98 2.54 3.510(4) 172.0 3_566

loop_
_geom_torsion_atom_site_label_1
_geom_torsion_atom_site_label_2
_geom_torsion_atom_site_label_3
_geom_torsion_atom_site_label_4
_geom_torsion
C1 N3 N4 N5 -180.0(3)
N3 N4 N5 C12 178.8(3)
N4 N3 C1 N2 -177.9(3)
N4 N3 C1 N1 0.2(5)
C7 N2 C1 N3 179.6(3)
C11 N2 C1 N3 4.0(5)
C7 N2 C1 N1 1.1(4)
C11 N2 C1 N1 -174.5(3)
C2 N1 C1 N3 -178.9(4)
C8 N1 C1 N3 2.1(6)
C2 N1 C1 N2 -0.7(4)
C8 N1 C1 N2 -179.7(3)
C1 N1 C2 C7 0.1(4)
C8 N1 C2 C7 179.2(3)
C1 N1 C2 C3 179.6(4)
C8 N1 C2 C3 -1.3(6)
C7 C2 C3 C4 1.4(5)
N1 C2 C3 C4 -178.1(4)
C9 O1 C4 C3 2.2(5)
C9 O1 C4 C5 -176.7(3)
C2 C3 C4 O1 179.7(3)
C2 C3 C4 C5 -1.4(5)
C10 O2 C5 C6 2.5(5)
C10 O2 C5 C4 -178.8(3)
O1 C4 C5 O2 0.3(5)
C3 C4 C5 O2 -178.6(3)
O1 C4 C5 C6 179.1(3)
C3 C4 C5 C6 0.1(6)
O2 C5 C6 C7 179.8(3)
C4 C5 C6 C7 1.2(5)
C3 C2 C7 N2 -179.0(3)
N1 C2 C7 N2 0.6(4)
C3 C2 C7 C6 -0.1(6)
N1 C2 C7 C6 179.5(3)
C1 N2 C7 C2 -1.0(4)
C11 N2 C7 C2 174.6(3)
C1 N2 C7 C6 -179.8(4)
C11 N2 C7 C6 -4.2(6)
C5 C6 C7 C2 -1.2(5)
C5 C6 C7 N2 177.4(3)
N4 N5 C12 C13 178.8(3)
N4 N5 C12 C17 -1.9(5)
C17 C12 C13 C14 -0.8(5)
N5 C12 C13 C14 178.6(3)
C12 C13 C14 C15 -0.4(5)
C13 C14 C15 C16 1.8(5)
C13 C14 C15 N6 -177.8(3)
O3 N6 C15 C14 -177.9(3)
O4 N6 C15 C14 1.3(5)
O3 N6 C15 C16 2.5(5)
O4 N6 C15 C16 -178.4(3)
C14 C15 C16 C17 -2.0(6)
N6 C15 C16 C17 177.6(3)
C15 C16 C17 C12 0.8(5)
C13 C12 C17 C16 0.5(5)
N5 C12 C17 C16 -178.7(4)
